data_2007391
loop_
_publ_author_name
'Ng, Seik Weng'

_publ_section_title
;Octabutyl-1\k^2^<i>C</i>,2\k^2^<i>C</i>,3\k^2^<i>C</i>,4\k^2^<i>C</i>-bis-\m~3~-oxo-1:2:3\k^3^<i>O</i>;1:3:4\k^3^<i>O</i>-tetrakis[\m-(2-pyridinecarboxylato
 <i>N</i>-oxide)]-1\k^2^<i>O</i>,<i>O</i>':2\k<i>O</i>;2\k<i>O</i>:3\k^2^<i>O</i>,<i>O</i>';3\k^2^<i>O</i>,<i>O</i>':4\k<i>O</i>;1\k^2^<i>O</i>,<i>O</i>':4\k<i>O</i>-tetratin
 Hydrate
;
_journal_issue 6
_journal_name_full 'Acta Crystallographica Section C'
_journal_page_first 752
_journal_page_last 755
_journal_paper_doi 10.1107/S010827019701891X
_journal_volume 54
_journal_year 1998
_chemical_formula_iupac '[Sn4 (O)2 (C4 H9)8 (C6 H4 N O3)4],H2 O'
_chemical_formula_moiety 'C56 H88 N4 O12 Sn4,H2 O1'
_chemical_formula_sum 'C56 H90 N4 O15 Sn4'
_chemical_formula_weight 1534.08
_chemical_name_common 'Bis[1,1,3,3-tetrabutyl-1,3-bis(picolinato-N-oxide)distannoxane] hydrate'
_space_group_IT_number 2
_symmetry_cell_setting triclinic
_symmetry_space_group_name_Hall '-P 1'
_symmetry_space_group_name_H-M 'P -1'
_audit_creation_method SHELXL
_cell_angle_alpha 88.01(6)
_cell_angle_beta 78.48(3)
_cell_angle_gamma 77.880(10)
_cell_formula_units_Z 2
_cell_length_a 12.442(2)
_cell_length_b 12.516(3)
_cell_length_c 22.163(5)
_cell_measurement_reflns_used 25
_cell_measurement_temperature 158(2)
_cell_measurement_theta_max 12.5
_cell_measurement_theta_min 2.0
_cell_volume 3306.3(13)
_computing_cell_refinement XSCANS
_computing_data_collection 'XSCANS (Siemens, 1990)'
_computing_data_reduction XSCANS
_computing_molecular_graphics 'ORTEPII (Johnson, 1976)'
_computing_publication_material SHELXL93
_computing_structure_refinement 'SHELXL93 (Sheldrick, 1993)'
_computing_structure_solution 'SHELXS86 (Sheldrick, 1990)'
_diffrn_ambient_temperature 158(2)
_diffrn_measurement_device 'Siemens P4'
_diffrn_measurement_method '\w scan'
_diffrn_radiation_monochromator graphite
_diffrn_radiation_source 'fine-focus sealed tube'
_diffrn_radiation_type MoK\a
_diffrn_radiation_wavelength 0.71073
_diffrn_reflns_av_R_equivalents 0.0299
_diffrn_reflns_av_sigmaI/netI 0.0779
_diffrn_reflns_limit_h_max 0
_diffrn_reflns_limit_h_min -14
_diffrn_reflns_limit_k_max 14
_diffrn_reflns_limit_k_min -14
_diffrn_reflns_limit_l_max 25
_diffrn_reflns_limit_l_min -26
_diffrn_reflns_number 11702
_diffrn_reflns_theta_max 25.01
_diffrn_reflns_theta_min 2.10
_diffrn_standards_decay_% 12.25
_diffrn_standards_interval_count 97
_diffrn_standards_number 3
_exptl_absorpt_coefficient_mu 1.555
_exptl_absorpt_correction_T_max 0.627
_exptl_absorpt_correction_T_min 0.577
_exptl_absorpt_correction_type '\y scan (North et al., 1968)'
_exptl_crystal_colour Colourless
_exptl_crystal_density_diffrn 1.541
_exptl_crystal_density_meas ?
_exptl_crystal_description 'Triangular block'
_exptl_crystal_F_000 1548
_exptl_crystal_size_max 0.50
_exptl_crystal_size_mid 0.30
_exptl_crystal_size_min 0.30
_refine_diff_density_max 1.109
_refine_diff_density_min -0.966
_refine_ls_extinction_method none
_refine_ls_goodness_of_fit_all 0.900
_refine_ls_goodness_of_fit_obs 1.035
_refine_ls_hydrogen_treatment
;
 H atoms riding, U(H) = 1.5U~eq~(C);  H atoms of disordered water
  placed at calculated positions
;
_refine_ls_matrix_type full
_refine_ls_number_parameters 684
_refine_ls_number_reflns 11647
_refine_ls_number_restraints 168
_refine_ls_restrained_S_all 0.940
_refine_ls_restrained_S_obs 1.086
_refine_ls_R_factor_all 0.0786
_refine_ls_R_factor_obs .0486
_refine_ls_shift/esd_max -0.001
_refine_ls_shift/esd_mean 0.000
_refine_ls_structure_factor_coef Fsqd
_refine_ls_weighting_details 'w = 1/[\s^2^(Fo^2^)+(0.0782P)^2^] where P=(Fo^2^+2Fc^2^)/3'
_refine_ls_weighting_scheme calc
_refine_ls_wR_factor_all 0.1331
_refine_ls_wR_factor_obs .1216
_reflns_number_observed 7546
_reflns_number_total 11647
_reflns_observed_criterion >2sigma(I)
_cod_data_source_file sx1060.cif
_cod_data_source_block snpic
_cod_depositor_comments
;
The following automatic conversions were performed:
'_symmetry_cell_setting' value 'Triclinic' changed to 'triclinic'
according to '/home/saulius/struct/CIF-dictionaries/cif_core.dic'
dictionary named 'cif_core.dic' version 2.4.1 from 2010-06-29.

Automatic conversion script
Id: cif_fix_enum 1527 2010-12-29 10:47:43Z saulius 

The following automatic conversions were performed:

'_symmetry_cell_setting' value 'Triclinic' changed to 'triclinic'
according to /home/saulius/struct/CIF-dictionaries/cif_core.dic
dictionary named 'cif_core.dic' version 2.4.1 from 2010-06-29.

Automatic conversion script
Id: cif_fix_values 1715 2011-07-08 13:25:40Z adriana 

The following automatic conversions were performed:

'_exptl_crystal_density_meas' value 'Not measured' was changed to '?'
- the value is perceived as not measured.

Automatic conversion script
Id: cif_fix_values 3008 2015-01-20 13:52:24Z robertas 

The following automatic conversions were performed:

'_refine_ls_weighting_scheme' value 'calc w =
1/[\s^2^(Fo^2^)+(0.0782P)^2^] where P=(Fo^2^+2Fc^2^)/3' was changed
to 'calc'. New tag '_refine_ls_weighting_details' was created. The
value of the new tag was set to 'w = 1/[\s^2^(Fo^2^)+(0.0782P)^2^]
where P=(Fo^2^+2Fc^2^)/3'.

Automatic conversion script
Id: cif_fix_values 3143 2015-03-26 13:38:13Z robertas 
;
_cod_original_cell_volume 3306.0(10)
_cod_database_code 2007391

loop_
_symmetry_equiv_pos_as_xyz
'x, y, z'
'-x, -y, -z'

loop_
_atom_site_aniso_label
_atom_site_aniso_U_11
_atom_site_aniso_U_22
_atom_site_aniso_U_33
_atom_site_aniso_U_12
_atom_site_aniso_U_13
_atom_site_aniso_U_23
Sn1a .0229(2) .0345(3) .0298(3) -.0059(2) -.0116(2) .0101(2)
Sn2a .0174(2) .0421(3) .0311(3) -.0071(2) -.0073(2) .0113(2)
O1a .022(2) .048(3) .019(2) -.007(2) -.007(2) .012(2)
O2a .022(3) .058(4) .040(3) -.004(2) -.008(2) .017(3)
O3a .017(3) .120(6) .042(3) -.002(3) -.011(2) .010(3)
O4a .023(3) .075(4) .036(3) .005(3) .001(2) .018(3)
O5a .022(2) .041(3) .028(3) -.006(2) -.007(2) .011(2)
O6a .026(3) .068(4) .030(3) -.015(3) .000(2) .007(3)
O7a .023(2) .041(3) .039(3) -.014(2) -.012(2) .013(2)
O8a .18(2) .040(10) .20(2) -.030(10) .04(2) .020(10)
O8' .26(4) .20(4) .19(4) -.10(4) .10(3) .09(3)
N1a .019(3) .045(4) .042(4) -.008(3) -.002(3) .017(3)
N2a .017(3) .034(3) .034(3) -.005(2) -.007(2) .009(3)
C1a .037(4) .056(5) .057(6) -.012(4) -.006(4) -.017(4)
C2a .090(9) .083(8) .120(10) -.038(7) .032(8) -.036(8)
C3a .110(10) .130(10) .079(8) -.064(9) .031(7) -.077(8)
C4a .15(2) .12(2) .27(3) .000(10) -.09(2) -.03(2)
C5a .054(5) .046(5) .039(5) -.025(4) -.017(4) .010(4)
C6a .045(5) .041(5) .094(7) -.013(4) -.006(5) .017(5)
C7a .081(7) .043(6) .122(9) -.032(5) -.042(7) .010(6)
C8a .110(10) .050(8) .31(2) -.048(8) .050(10) -.010(10)
C9a .042(5) .056(6) .072(6) -.030(4) -.023(4) .017(5)
C10a .091(7) .059(6) .060(6) -.038(6) -.030(5) .009(5)
C11a .086(8) .060(7) .106(9) -.026(6) -.033(7) -.011(6)
C12a .120(10) .110(10) .086(9) -.047(9) -.021(8) -.026(8)
C13a .052(5) .066(6) .049(5) -.010(5) -.018(4) -.008(5)
C14a .091(9) .120(10) .170(10) -.015(8) -.016(9) -.080(10)
C15a .085(9) .094(9) .130(10) -.015(7) -.005(8) -.066(9)
C16a .100(10) .17(2) .39(3) .040(10) -.12(2) -.08(2)
C17a .030(4) .050(5) .037(4) -.006(4) -.014(3) .002(4)
C18a .014(3) .048(5) .044(4) -.009(3) -.009(3) .017(4)
C19a .021(4) .112(8) .041(5) .003(4) .006(4) .026(5)
C20a .044(5) .190(10) .037(5) .042(7) -.004(4) .033(7)
C21a .054(6) .170(10) .042(6) .028(7) .006(5) .033(7)
C22a .032(4) .081(7) .037(5) -.006(4) -.005(4) .027(4)
C23a .023(3) .040(4) .031(4) -.011(3) -.010(3) .014(3)
C24a .018(3) .036(4) .039(4) -.004(3) -.005(3) .012(3)
C25a .023(3) .048(5) .032(4) -.018(3) -.010(3) .016(3)
C26a .025(4) .072(6) .053(5) -.021(4) -.019(4) .017(4)
C27a .026(4) .074(6) .042(5) -.018(4) -.018(3) .011(4)
C28a .025(4) .061(5) .036(4) -.012(4) -.014(3) .020(4)
Sn1b .0302(9) .0233(6) .0239(8) .0047(7) -.0106(7) .0040(6)
Sn2b .0485(8) .0250(6) .0345(8) -.0118(7) -.0184(6) .0041(5)
Sn1' .0244(8) .0306(7) .0291(9) -.0018(7) -.0122(6) .0095(6)
Sn2' .0244(6) .0221(6) .0332(7) -.0005(5) -.0120(5) -.0001(5)
O1b .061(8) .021(6) .051(7) .004(6) -.050(6) .005(5)
O1' .035(6) .019(5) .047(7) .001(5) -.031(5) .008(5)
O2b .131(6) .022(3) .096(5) .006(3) -.094(5) -.004(3)
O3b .049(4) .048(4) .068(4) -.006(3) -.012(3) -.009(3)
O4b .052(3) .028(3) .035(3) .005(2) -.016(2) .003(2)
O5b .158(7) .020(3) .077(5) -.004(4) -.088(5) .009(3)
O6b .250(10) .032(4) .086(6) -.052(5) -.098(7) .030(4)
O7b .059(3) .024(3) .053(3) .000(2) -.035(3) .002(2)
N1b .039(3) .030(3) .031(3) .000(3) .000(3) .008(3)
N2b .042(4) .029(3) .052(4) -.004(3) -.035(3) .009(3)
C17b .066(6) .031(5) .032(4) .007(4) -.021(4) -.003(3)
C18b .047(5) .024(4) .039(4) -.012(3) .010(4) .008(3)
C19b .055(5) .031(4) .044(5) -.021(4) .007(4) .002(4)
C20b .047(5) .020(4) .079(7) -.002(4) .017(5) .009(4)
C21b .051(5) .033(5) .073(7) -.002(4) .009(5) .018(5)
C22b .040(4) .038(5) .053(5) .003(4) -.009(4) .022(4)
C23b .160(10) .024(5) .073(7) -.006(6) -.087(8) .011(5)
C24b .076(6) .025(4) .064(6) -.003(4) -.053(5) .003(4)
C25b .074(6) .037(5) .074(7) .004(4) -.053(5) -.005(5)
C26b .064(6) .055(6) .061(6) -.010(5) -.024(5) -.008(5)
C27b .053(5) .062(6) .054(6) -.015(5) -.019(4) .002(5)
C28b .041(4) .043(5) .045(5) -.009(4) -.025(4) .007(4)

loop_
_atom_site_label
_atom_site_fract_x
_atom_site_fract_y
_atom_site_fract_z
_atom_site_U_iso_or_equiv
_atom_site_thermal_displace_type
_atom_site_calc_flag
_atom_site_refinement_flags
_atom_site_occupancy
_atom_site_disorder_group
_atom_site_type_symbol
Sn1a .08478(4) .37351(4) .12375(2) .02840(10) Uani d . 1 . Sn
Sn2a .13117(4) .47629(4) -.03251(2) .03000(10) Uani d . 1 . Sn
O1a .0298(4) .4646(4) .0501(2) .0300(10) Uani d . 1 . O
O2a -.0966(4) .4154(4) .1562(2) .0410(10) Uani d . 1 . O
O3a -.2703(4) .4128(6) .2041(3) .061(2) Uani d . 1 . O
O4a .0550(4) .2875(5) .2191(2) .049(2) Uani d . 1 . O
O5a .2406(4) .3943(4) .0388(2) .0310(10) Uani d . 1 . O
O6a .4147(4) .3822(5) -.0138(2) .0420(10) Uani d . 1 . O
O7a .2723(4) .2734(4) .1419(2) .0330(10) Uani d . 1 . O
O8a .390(2) .0720(10) .0710(10) .150(9) Uani d P .50 -1 O
H81 .3568 .0109 .0860 .050 Uiso d P .50 -1 H
H82 .3588 .1440 .0885 .050 Uiso d P .50 -1 H
O8' .478(3) .051(2) .018(2) .23(2) Uani d P .50 -1 O
H81' .5060 -.0257 -.0008 .050 Uiso d P .50 -1 H
H82' .5176 .1030 -.0039 .050 Uiso d P .50 -1 H
N1a -.0238(3) .3175(4) .2668(2) .037(2) Uani d G 1 . N
N2a .3468(3) .3330(3) .1439(2) .0280(10) Uani d G 1 . N
C1a .1199(6) .5062(7) .1686(4) .050(2) Uani d DU 1 . C
H1a1 .1749(6) .4750(7) .1945(4) .074 Uiso calc R 1 . H
H1a2 .1578(6) .5500(7) .1363(4) .074 Uiso calc R 1 . H
C2a .0259(9) .5837(8) .2082(6) .100(4) Uani d DU 1 . C
H2a1 -.0102(9) .5426(8) .2426(6) .151 Uiso calc R 1 . H
H2a2 -.0311(9) .6150(8) .1835(6) .151 Uiso calc R 1 . H
C3a .0660(10) .6770(10) .2347(5) .107(5) Uani d DU 1 . C
H3a1 .1140(10) .6470(10) .2642(5) .161 Uiso calc R 1 . H
H3a2 .1110(10) .7120(10) .2009(5) .161 Uiso calc R 1 . H
C4a -.0320(10) .7620(10) .2671(9) .178(9) Uani d DU 1 . C
H4a1 -.0030(10) .8200(10) .2833(9) .267 Uiso calc R 1 . H
H4a2 -.0760(10) .7290(10) .3011(9) .267 Uiso calc R 1 . H
H4a3 -.0790(10) .7940(10) .2378(9) .267 Uiso calc R 1 . H
C5a .0913(7) .2207(6) .0834(3) .043(2) Uani d DU 1 . C
H5a1 .0702(7) .2357(6) .0427(3) .064 Uiso calc R 1 . H
H5a2 .1706(7) .1812(6) .0756(3) .064 Uiso calc R 1 . H
C6a .0207(7) .1421(6) .1169(4) .061(3) Uani d DU 1 . C
H6a1 .0452(7) .1195(6) .1562(4) .091 Uiso calc R 1 . H
H6a2 -.0590(7) .1801(6) .1268(4) .091 Uiso calc R 1 . H
C7a .0323(9) .0409(7) .0776(5) .076(3) Uani d DU 1 . C
H7a1 .0048(9) .0641(7) .0393(5) .115 Uiso calc R 1 . H
H7a2 .1127(9) .0061(7) .0659(5) .115 Uiso calc R 1 . H
C8a -.0320(10) -.0436(9) .1097(8) .166(9) Uani d DU 1 . C
H8a1 -.0200(10) -.1059(9) .0819(8) .249 Uiso calc R 1 . H
H8a2 -.1120(10) -.0105(9) .1206(8) .249 Uiso calc R 1 . H
H8a3 -.0040(10) -.0686(9) .1471(8) .249 Uiso calc R 1 . H
C9a .2028(7) .6138(7) -.0416(4) .053(2) Uani d DU 1 . C
H9a1 .2756(7) .5951(7) -.0707(4) .079 Uiso calc R 1 . H
H9a2 .1539(7) .6719(7) -.0610(4) .079 Uiso calc R 1 . H
C10a .2229(9) .6613(7) .0154(4) .065(3) Uani d DU 1 . C
H10a .2755(9) .6057(7) .0340(4) .097 Uiso calc R 1 . H
H10b .1512(9) .6787(7) .0455(4) .097 Uiso calc R 1 . H
C11a .2720(10) .7662(7) .0032(5) .080(3) Uani d DU 1 . C
H11a .3390(10) .7527(7) -.0303(5) .120 Uiso calc R 1 . H
H11b .2150(10) .8264(7) -.0094(5) .120 Uiso calc R 1 . H
C12a .3030(10) .7970(10) .0625(5) .103(4) Uani d DU 1 . C
H12a .3340(10) .8640(10) .0557(5) .155 Uiso calc R 1 . H
H12b .3590(10) .7380(10) .0746(5) .155 Uiso calc R 1 . H
H12C .2360(10) .8110(10) .0954(5) .155 Uiso calc R 1 . H
C13a .1720(7) .3272(7) -.0845(4) .055(2) Uani d DU 1 . C
H13a .1544(7) .2677(7) -.0560(4) .082 Uiso calc R 1 . H
H13b .1224(7) .3343(7) -.1148(4) .082 Uiso calc R 1 . H
C14a .2907(9) .2930(10) -.1183(7) .126(6) Uani d DU 1 . C
H14a .3417(9) .2930(10) -.0892(7) .190 Uiso calc R 1 . H
H14b .3064(9) .3470(10) -.1506(7) .190 Uiso calc R 1 . H
C15a .3154(9) .1810(9) -.1478(7) .105(5) Uani d DU 1 . C
H15a .2838(9) .1293(9) -.1182(7) .158 Uiso calc R 1 . H
H15b .2797(9) .1849(9) -.1842(7) .158 Uiso calc R 1 . H
C16a .4400(10) .141(2) -.1670(10) .220(10) Uani d DU 1 . C
H16a .4560(10) .069(2) -.1860(10) .328 Uiso calc R 1 . H
H16b .4750(10) .137(2) -.1310(10) .328 Uiso calc R 1 . H
H16C .4710(10) .192(2) -.1970(10) .328 Uiso calc R 1 . H
C17a -.1691(6) .3977(7) .2024(4) .038(2) Uani d . 1 . C
C18a -.1342(3) .3646(4) .2638(2) .035(2) Uani d G 1 . C
C19a -.2146(3) .3872(6) .3176(2) .063(3) Uani d G 1 . C
H19a -.2900(3) .4194(8) .3156(3) .094 Uiso calc R 1 . H
C20a -.1846(4) .3626(7) .3745(2) .100(5) Uani d G 1 . C
H20a -.2396(5) .3780(10) .4113(2) .151 Uiso calc R 1 . H
C21a -.0742(4) .3154(7) .3775(2) .098(5) Uani d G 1 . C
H21a -.0538(6) .2990(10) .4163(2) .147 Uiso calc R 1 . H
C22a .0062(3) .2929(5) .3236(2) .052(2) Uani d G 1 . C
H22a .0816(3) .2607(7) .3257(3) .078 Uiso calc R 1 . H
C23a .3464(5) .3853(6) .0340(3) .030(2) Uani d . 1 . C
C24a .3904(3) .3887(4) .09260(10) .032(2) Uani d G 1 . C
C25a .4676(3) .4524(4) .0968(2) .032(2) Uani d G 1 . C
H25a .4974(5) .4905(5) .0617(2) .048 Uiso calc R 1 . H
C26a .5012(4) .4605(4) .1523(2) .047(2) Uani d G 1 . C
H26a .5540(5) .5041(5) .1552(3) .071 Uiso calc R 1 . H
C27a .4576(4) .4048(4) .2036(2) .045(2) Uani d G 1 . C
H27a .4806(6) .4103(6) .2416(2) .067 Uiso calc R 1 . H
C28a .3804(3) .3410(4) .1994(2) .039(2) Uani d G 1 . C
H28a .3506(5) .3029(5) .2345(2) .059 Uiso calc R 1 . H
Sn1b .59750(10) -.15350(10) .61349(8) .0267(3) Uani d P .50 -2 Sn
Sn2b .39980(10) -.08750(10) .49987(6) .0340(3) Uani d P .50 -2 Sn
Sn1' .35760(10) .1510(2) .40243(8) .0279(4) Uani d P .50 -3 Sn
Sn2' .54330(10) .09153(9) .52167(6) .0263(3) Uani d P .50 -3 Sn
O1b .5070(10) -.0539(8) .5555(6) .041(3) Uani d P .50 -2 O
O1' .4193(9) .0672(8) .4757(5) .032(2) Uani d P .50 -3 O
O2b .4867(6) .2523(4) .4264(3) .076(2) Uani d . 1 . O
O3b .5640(5) .3918(5) .4377(3) .056(2) Uani d . 1 . O
O4b .3617(4) .3199(4) .3386(2) .0390(10) Uani d . 1 . O
O5b .3251(7) -.0216(4) .4102(3) .078(2) Uani d . 1 . O
O6b .2168(9) -.1458(5) .4111(4) .110(4) Uani d . 1 . O
O7b .2403(5) .1367(4) .3323(2) .0430(10) Uani d . 1 . O
N1b .3329(4) .4120(3) .3689(2) .036(2) Uani d G 1 . N
N2b .2516(4) .0525(3) .2967(2) .038(2) Uani d G 1 . N
C1b .7230(10) -.222(2) .5404(9) .061(5) Uiso d PDU .50 -2 C
H1b1 .7030(10) -.289(2) .5280(9) .092 Uiso calc PR .50 -2 H
H1b2 .7180(10) -.170(2) .5056(9) .092 Uiso calc PR .50 -2 H
C2b .8430(10) -.2510(10) .5448(7) .053(5) Uiso d PDU .50 -2 C
H2b1 .8500(10) -.3040(10) .5787(7) .079 Uiso calc PR .50 -2 H
H2b2 .8650(10) -.1850(10) .5566(7) .079 Uiso calc PR .50 -2 H
C3b .9260(10) -.3000(10) .4879(8) .074(6) Uiso d PDU .50 -2 C
H3b1 .9300(10) -.2420(10) .4563(8) .111 Uiso calc PR .50 -2 H
H3b2 1.0010(10) -.3220(10) .4987(8) .111 Uiso calc PR .50 -2 H
C4b .901(2) -.398(2) .4596(9) .073(6) Uiso d PDU .50 -2 C
H4b1 .959(2) -.423(2) .4233(9) .110 Uiso calc PR .50 -2 H
H4b2 .828(2) -.377(2) .4473(9) .110 Uiso calc PR .50 -2 H
H4b3 .899(2) -.457(2) .4898(9) .110 Uiso calc PR .50 -2 H
C5b .4920(10) -.1030(10) .6988(6) .027(3) Uiso d PDU .50 -2 C
H5b1 .5330(10) -.1300(10) .7320(6) .040 Uiso calc PR .50 -2 H
H5b2 .4770(10) -.0220(10) .7008(6) .040 Uiso calc PR .50 -2 H
C6b .3810(10) -.139(2) .7117(7) .059(5) Uiso d PDU .50 -2 C
H6b1 .3390(10) -.110(2) .6787(7) .088 Uiso calc PR .50 -2 H
H6b2 .3960(10) -.219(2) .7096(7) .088 Uiso calc PR .50 -2 H
C7b .306(2) -.102(2) .7731(7) .074(6) Uiso d PDU .50 -2 C
H7b1 .290(2) -.021(2) .7744(7) .111 Uiso calc PR .50 -2 H
H7b2 .234(2) -.125(2) .7745(7) .111 Uiso calc PR .50 -2 H
C8b .3470(10) -.1430(10) .8308(6) .047(4) Uiso d PDU .50 -2 C
H8b1 .2910(10) -.1130(10) .8670(6) .071 Uiso calc PR .50 -2 H
H8b2 .4170(10) -.1190(10) .8314(6) .071 Uiso calc PR .50 -2 H
H8b3 .3610(10) -.2230(10) .8315(6) .071 Uiso calc PR .50 -2 H
C9b .522(2) -.205(2) .4366(7) .055(6) Uiso d PDU .50 -2 C
H9b1 .591(2) -.175(2) .4236(7) .083 Uiso calc PR .50 -2 H
H9b2 .543(2) -.273(2) .4598(7) .083 Uiso calc PR .50 -2 H
C10b .4860(10) -.2370(10) .3785(6) .031(3) Uiso d PDU .50 -2 C
H10c .4750(10) -.1720(10) .3516(6) .046 Uiso calc PR .50 -2 H
H10d .4140(10) -.2600(10) .3903(6) .046 Uiso calc PR .50 -2 H
C11b .5750(10) -.3300(10) .3428(7) .052(4) Uiso d PDU .50 -2 C
H11c .5920(10) -.3920(10) .3706(7) .079 Uiso calc PR .50 -2 H
H11d .6450(10) -.3040(10) .3266(7) .079 Uiso calc PR .50 -2 H
C12b .528(2) -.367(2) .2888(9) .074(7) Uiso d PDU .50 -2 C
H12d .584(2) -.426(2) .2658(9) .111 Uiso calc PR .50 -2 H
H12e .512(2) -.305(2) .2613(9) .111 Uiso calc PR .50 -2 H
H12f .459(2) -.393(2) .3052(9) .111 Uiso calc PR .50 -2 H
C13b .2510(10) -.1030(10) .5586(8) .047(4) Uiso d PDU .50 -2 C
H13c .2130(10) -.1480(10) .5377(8) .070 Uiso calc PR .50 -2 H
H13d .2690(10) -.1430(10) .5958(8) .070 Uiso calc PR .50 -2 H
C14b .1690(10) .0050(10) .5788(8) .063(5) Uiso d PDU .50 -2 C
H14c .2060(10) .0490(10) .6014(8) .094 Uiso calc PR .50 -2 H
H14d .1530(10) .0460(10) .5416(8) .094 Uiso calc PR .50 -2 H
C15b .0590(10) -.009(2) .6193(7) .073(6) Uiso d PDU .50 -2 C
H15c .0060(10) .063(2) .6237(7) .110 Uiso calc PR .50 -2 H
H15d .0260(10) -.060(2) .5987(7) .110 Uiso calc PR .50 -2 H
C16b .071(2) -.052(2) .6827(7) .057(5) Uiso d PDU .50 -2 C
H16d -.003(2) -.059(2) .7064(7) .086 Uiso calc PR .50 -2 H
H16e .102(2) -.002(2) .7040(7) .086 Uiso calc PR .50 -2 H
H16f .122(2) -.124(2) .6789(7) .086 Uiso calc PR .50 -2 H
C1' .2080(10) .2310(10) .4505(5) .023(3) Uiso d PDU .50 -3 C
H1'1 .1750(10) .2880(10) .4236(5) .035 Uiso calc PR .50 -3 H
H1'2 .1570(10) .1790(10) .4589(5) .035 Uiso calc PR .50 -3 H
C2' .2065(9) .2850(10) .5117(5) .029(3) Uiso d PDU .50 -3 C
H2'1 .2445(9) .2290(10) .5377(5) .044 Uiso calc PR .50 -3 H
H2'2 .2509(9) .3430(10) .5032(5) .044 Uiso calc PR .50 -3 H
C3' .0910(10) .335(2) .5481(7) .057(5) Uiso d PDU .50 -3 C
H3'1 .0510(10) .276(2) .5632(7) .085 Uiso calc PR .50 -3 H
H3'2 .0480(10) .381(2) .5203(7) .085 Uiso calc PR .50 -3 H
C4' .095(2) .405(2) .6029(8) .093(7) Uiso d PDU .50 -3 C
H4'1 .018(2) .435(2) .6245(8) .140 Uiso calc PR .50 -3 H
H4'2 .132(2) .464(2) .5882(8) .140 Uiso calc PR .50 -3 H
H4'3 .136(2) .359(2) .6312(8) .140 Uiso calc PR .50 -3 H
C5' .4880(10) .0710(10) .3314(8) .053(5) Uiso d PDU .50 -3 C
H5'1 .5300(10) .0060(10) .3495(8) .079 Uiso calc PR .50 -3 H
H5'2 .4520(10) .0440(10) .3004(8) .079 Uiso calc PR .50 -3 H
C6' .572(2) .137(2) .2974(9) .069(6) Uiso d PDU .50 -3 C
H6'1 .613(2) .160(2) .3268(9) .103 Uiso calc PR .50 -3 H
H6'2 .532(2) .203(2) .2797(9) .103 Uiso calc PR .50 -3 H
C7' .656(2) .067(2) .2460(10) .150(10) Uiso d PDU .50 -3 C
H7'1 .690(2) -.003(2) .2620(10) .224 Uiso calc PR .50 -3 H
H7'2 .615(2) .051(2) .2140(10) .224 Uiso calc PR .50 -3 H
C8' .747(3) .129(4) .216(2) .34(4) Uiso d PDU .50 -3 C
H8'1 .800(3) .084(4) .183(2) .511 Uiso calc PR .50 -3 H
H8'2 .787(3) .144(4) .248(2) .511 Uiso calc PR .50 -3 H
H8'3 .713(3) .198(4) .199(2) .511 Uiso calc PR .50 -3 H
C9' .4750(10) .2280(10) .5796(6) .033(4) Uiso d PDU .50 -3 C
H9'1 .5380(10) .2600(10) .5870(6) .049 Uiso calc PR .50 -3 H
H9'2 .4290(10) .2830(10) .5571(6) .049 Uiso calc PR .50 -3 H
C10' .4040(10) .2110(10) .6415(6) .048(4) Uiso d PDU .50 -3 C
H10e .4480(10) .1540(10) .6635(6) .073 Uiso calc PR .50 -3 H
H10f .3390(10) .1830(10) .6343(6) .073 Uiso calc PR .50 -3 H
C11' .3590(10) .3100(10) .6836(7) .055(5) Uiso d PDU .50 -3 C
H11e .3210(10) .2860(10) .7239(7) .082 Uiso calc PR .50 -3 H
H11f .3020(10) .3620(10) .6658(7) .082 Uiso calc PR .50 -3 H
C12' .448(2) .371(2) .6950(10) .073(7) Uiso d PDU .50 -3 C
H12g .412(2) .434(2) .7220(10) .110 Uiso calc PR .50 -3 H
H12h .484(2) .397(2) .6550(10) .110 Uiso calc PR .50 -3 H
H12i .504(2) .322(2) .7140(10) .110 Uiso calc PR .50 -3 H
C13' .6830(10) .0560(10) .4477(7) .047(4) Uiso d PDU .50 -3 C
H13e .6780(10) -.0130(10) .4284(7) .071 Uiso calc PR .50 -3 H
H13f .6720(10) .1140(10) .4168(7) .071 Uiso calc PR .50 -3 H
C14' .8020(10) .043(2) .4575(7) .063(5) Uiso d PDU .50 -3 C
H14e .8170(10) -.015(2) .4882(7) .094 Uiso calc PR .50 -3 H
H14f .8120(10) .112(2) .4736(7) .094 Uiso calc PR .50 -3 H
C15' .8850(10) .013(2) .3964(8) .086(7) Uiso d PDU .50 -3 C
H15e .8740(10) -.056(2) .3799(8) .130 Uiso calc PR .50 -3 H
H15f .8710(10) .071(2) .3659(8) .130 Uiso calc PR .50 -3 H
C16' 1.0040(10) -.002(3) .4070(10) .140(10) Uiso d PDU .50 -3 C
H16g 1.0570(10) -.022(3) .3670(10) .211 Uiso calc PR .50 -3 H
H16h 1.0180(10) -.061(3) .4360(10) .211 Uiso calc PR .50 -3 H
H16i 1.0150(10) .066(3) .4220(10) .211 Uiso calc PR .50 -3 H
C17b .4909(8) .3525(6) .4257(3) .044(2) Uani d . 1 . C
C18b .3903(3) .4347(3) .4131(2) .039(2) Uani d G 1 . C
C19b .3562(4) .5338(4) .4448(2) .043(2) Uani d G 1 . C
H19b .3954(6) .5493(5) .4750(3) .065 Uiso calc R 1 . H
C20b .2648(4) .6101(3) .4324(2) .054(2) Uani d G 1 . C
H20b .2416(6) .6778(4) .4541(3) .081 Uiso calc R 1 . H
C21b .2075(4) .5874(3) .3882(3) .057(3) Uani d G 1 . C
H21b .1450(5) .6395(5) .3797(4) .085 Uiso calc R 1 . H
C22b .2415(4) .4883(4) .3565(2) .046(2) Uani d G 1 . C
H22b .2023(5) .4728(6) .3263(3) .069 Uiso calc R 1 . H
C23b .2620(10) -.0752(7) .3863(5) .080(4) Uani d . 1 . C
C24b .2584(5) -.0527(3) .3200(2) .051(2) Uani d G 1 . C
C25b .2676(5) -.1400(3) .2809(2) .058(3) Uani d G 1 . C
H25b .2723(8) -.2119(3) .2968(3) .087 Uiso calc R 1 . H
C26b .2700(5) -.1221(4) .2184(2) .059(2) Uani d G 1 . C
H26b .2763(7) -.1817(5) .1917(3) .088 Uiso calc R 1 . H
C27b .2631(5) -.0168(4) .1951(2) .055(2) Uani d G 1 . C
H27b .2647(7) -.0046(6) .1524(2) .082 Uiso calc R 1 . H
C28b .2539(4) .0704(3) .2342(2) .041(2) Uani d G 1 . C
H28b .2492(7) .1424(4) .2183(3) .061 Uiso calc R 1 . H

loop_
_atom_type_symbol
_atom_type_description
_atom_type_scat_dispersion_real
_atom_type_scat_dispersion_imag
_atom_type_scat_source
C C 0.0033 0.0016 'International Tables Vol C Tables 4.2.6.8 and 6.1.1.4'
H H 0.0000 0.0000 'International Tables Vol C Tables 4.2.6.8 and 6.1.1.4'
N N 0.0061 0.0033 'International Tables Vol C Tables 4.2.6.8 and 6.1.1.4'
O O 0.0106 0.0060 'International Tables Vol C Tables 4.2.6.8 and 6.1.1.4'
Sn Sn -0.6537 1.4246 'International Tables Vol C Tables 4.2.6.8 and 6.1.1.4'

loop_
_geom_angle_atom_site_label_1
_geom_angle_atom_site_label_2
_geom_angle_atom_site_label_3
_geom_angle_site_symmetry_1
_geom_angle_site_symmetry_3
_geom_angle
_geom_angle_publ_flag
C1a Sn1a C5a . . 165.0(3) yes
C1a Sn1a O1a . . 96.3(3) yes
C1a Sn1a O2a . . 95.8(2) yes
C1a Sn1a O4a . . 88.7(3) yes
C1a Sn1a O5a . . 87.5(3) yes
C1a Sn1a O7a . . 84.5(2) yes
C5a Sn1a O1a . . 94.0(2) yes
C5a Sn1a O2a . . 97.0(3) yes
C5a Sn1a O4a . . 87.0(2) yes
C5a Sn1a O5a . . 86.6(2) yes
C5a Sn1a O7a . . 80.6(2) yes
O1a Sn1a O2a . . 77.6(2) yes
O1a Sn1a O4a . . 153.1(2) yes
O1a Sn1a O5a . . 67.3(2) yes
O1a Sn1a O7a . . 134.1(2) yes
O2a Sn1a O4a . . 75.6(2) yes
O2a Sn1a O5a . . 144.8(2) yes
O2a Sn1a O7a . . 148.2(2) yes
O4a Sn1a O5a . . 139.5(2) yes
O4a Sn1a O7a . . 72.6(2) yes
O5a Sn1a O7a . . 66.9(2) yes
C9a Sn2a C13a . . 131.8(3) yes
C9a Sn2a O1a . . 114.3(3) yes
C9a Sn2a O1a . 2_565 103.7(3) yes
C9a Sn2a O2a . 2_565 72.3(2) yes
C9a Sn2a O5a . . 92.8(2) yes
C13a Sn2a O1a . . 112.2(3) yes
C13a Sn2a O1a . 2_565 98.6(3) yes
C13a Sn2a O2a . 2_565 84.2(3) yes
C13a Sn2a O5a . . 90.8(3) yes
O1a Sn2a O1a . 2_565 76.6(2) yes
O1a Sn2a O2a . 2_565 134.7(2) yes
O1a Sn2a O5a . . 70.6(2) yes
O1a Sn2a O2a 2_565 2_565 58.9(2) yes
O1a Sn2a O5a 2_565 . 147.1(2) yes
O2a Sn2a O5a 2_565 . 154.00(10) yes
Sn1a O1a Sn2a . . 123.2(2) yes
Sn1a O1a Sn2a . 2_565 131.4(2) yes
Sn2a O1a Sn2a . 2_565 103.4(2) yes
C17a O2a Sn1a . . 138.8(4) no
N1a O4a Sn1a . . 128.4(4) no
C23a O5a Sn2a . . 126.7(4) no
C23a O5a Sn1a . . 134.7(4) no
Sn2a O5a Sn1a . . 97.5(2) no
N2a O7a Sn1a . . 116.6(3) no
C2a C1a Sn1a . . 119.7(6) no
C1a C2a C3a . . 112.7(8) no
C4a C3a C2a . . 111.9(9) no
C6a C5a Sn1a . . 120.2(6) no
C7a C6a C5a . . 111.2(7) no
C8a C7a C6a . . 113.9(9) no
C10a C9a Sn2a . . 118.2(6) no
C9a C10a C11a . . 113.5(7) no
C12a C11a C10a . . 108.3(8) no
C14a C13a Sn2a . . 116.6(6) no
C13a C14a C15a . . 113.0(9) no
C16a C15a C14a . . 109.8(9) no
O3a C17a O2a . . 125.2(7) no
O3a C17a C18a . . 114.5(6) no
O2a C17a C18a . . 120.0(6) no
O4a N1a C18a . . 124.2(4) no
O4a N1a C22a . . 115.7(4) no
C18a N1a C22a . . 120.0 no
C19a C18a N1a . . 120.0 no
C19a C18a C17a . . 118.5(4) no
N1a C18a C17a . . 121.5(4) no
C20a C19a C18a . . 120.0 no
C19a C20a C21a . . 120.0 no
C20a C21a C22a . . 120.0 no
C21a C22a N1a . . 120.0 no
O6a C23a O5a . . 126.0(6) no
O6a C23a C24a . . 116.1(5) no
O5a C23a C24a . . 117.7(6) no
O7a N2a C24a . . 121.6(3) no
O7a N2a C28a . . 118.4(3) no
C24a N2a C28a . . 120.0 no
N2a C24a C25a . . 120.0 no
N2a C24a C23a . . 119.0(3) no
C25a C24a C23a . . 120.8(3) no
C26a C25a C24a . . 120.0 no
C25a C26a C27a . . 120.0 no
C28a C27a C26a . . 120.0 no
C27a C28a N2a . . 120.0 no
C1b Sn1b C5b . . 168.3(6) yes
C1b Sn1b O1b . . 92.7(6) yes
C1b Sn1b O2b . 2_656 79.6(6) yes
C1b Sn1b O4b . 2_656 86.1(6) yes
C1b Sn1b O5b . 2_656 85.2(6) yes
C1b Sn1b O7b . 2_656 85.6(5) yes
C5b Sn1b O1b . . 98.9(5) yes
C5b Sn1b O2b . 2_656 105.1(4) yes
C5b Sn1b O4b . 2_656 84.6(4) yes
C5b Sn1b O5b . 2_656 97.4(4) yes
C5b Sn1b O7b . 2_656 85.2(4) yes
O1b Sn1b O2b . 2_656 73.0(3) yes
O1b Sn1b O4b . 2_656 149.1(3) yes
O1b Sn1b O5b . 2_656 70.3(3) yes
O1b Sn1b O7b . 2_656 134.9(3) yes
O2b Sn1b O4b 2_656 2_656 76.4(2) yes
O2b Sn1b O5b 2_656 2_656 139.4(2) yes
O2b Sn1b O7b 2_656 2_656 149.2(2) yes
O4b Sn1b O5b 2_656 2_656 140.0(2) yes
O4b Sn1b O7b 2_656 2_656 75.8(2) yes
O5b Sn1b O7b 2_656 2_656 64.7(2) yes
C9b Sn2b C13b . . 131.0(7) yes
C9b Sn2b O5b . . 85.4(5) yes
C9b Sn2b O1b . . 98.5(5) yes
C9b Sn2b O1' . . 109.4(7) yes
C9b Sn2b O2b . 2_656 72.4(5) yes
C13b Sn2b O1b . . 106.8(6) yes
C13b Sn2b O1' . . 117.0(5) yes
C13b Sn2b O2b . 2_656 87.1(5) yes
C13b Sn2b O5b . . 98.7(5) yes
O1b Sn2b O2b . 2_656 57.1(3) yes
O1b Sn2b O5b . . 141.3(4) yes
O1b Sn2b O1' . . 76.4(4) yes
O1' Sn2b O2b . 2_656 132.4(3) yes
O1' Sn2b O5b . . 66.5(3) yes
O2b Sn2b O5b 2_656 . 154.5(2) yes
Sn1b O1b Sn2b . . 131.4(5) yes
Sn1b O1b Sn2' . . 123.4(5) yes
Sn2b O1b Sn2' . . 103.1(4) yes
C2b C1b Sn1b . . 123.0(10) no
C1b C2b C3b . . 117.0(10) no
C4b C3b C2b . . 116.0(10) no
C6b C5b Sn1b . . 115.8(9) no
C7b C6b C5b . . 115.0(10) no
C8b C7b C6b . . 118.0(10) no
C10b C9b Sn2b . . 117.0(10) no
C9b C10b C11b . . 111.0(10) no
C10b C11b C12b . . 109.0(10) no
C14b C13b Sn2b . . 115.0(10) no
C15b C14b C13b . . 114.0(10) no
C16b C15b C14b . . 114.0(10) no
C1' Sn1' C5' . . 163.4(6) yes
C1' Sn1' O1' . . 98.1(5) yes
C1' Sn1' O2b . . 103.2(4) yes
C1' Sn1' O4b . . 87.0(4) yes
C1' Sn1' O5b . . 98.6(4) yes
C1' Sn1' O7b . . 79.8(4) yes
C5' Sn1' O1' . . 96.5(6) yes
C5' Sn1' O2b . . 88.1(5) yes
C5' Sn1' O4b . . 86.0(5) yes
C5' Sn1' O5b . . 79.6(5) yes
C5' Sn1' O7b . . 84.0(5) yes
O1' Sn1' O2b . . 75.2(3) yes
O1' Sn1' O4b . . 142.8(3) yes
O1' Sn1' O5b . . 68.5(3) yes
O1' Sn1' O7b . . 140.7(3) yes
O2b Sn1' O4b . . 67.8(2) yes
O2b Sn1' O5b . . 139.8(2) yes
O2b Sn1' O7b . . 143.8(2) yes
O4b Sn1' O5b . . 147.3(2) yes
O4b Sn1' O7b . . 76.5(2) yes
O5b Sn1' O7b . . 73.0(2) yes
C9' Sn2' C13' . . 133.3(6) yes
C9' Sn2' O1' . . 107.4(6) yes
C9' Sn2' O1b . . 115.9(5) yes
C9' Sn2' O2b . . 82.1(4) yes
C9' Sn2' O5b . 2_656 89.9(5) yes
C13' Sn2' O1' . . 98.4(5) yes
C13' Sn2' O1b . . 107.6(6) yes
C13' Sn2' O2b . . 75.6(5) yes
C13' Sn2' O5b . 2_656 86.7(4) yes
O1' Sn2' O1b . . 76.2(4) yes
O1' Sn2' O2b . . 63.3(3) yes
O1' Sn2' O5b . 2_656 149.3(3) yes
O1b Sn2' O2b . . 139.3(3) yes
O1b Sn2' O5b . 2_656 73.4(3) yes
O2b Sn2' O5b . 2_656 146.2(2) yes
Sn1' O1' Sn2' . . 131.1(5) yes
Sn1' O1' Sn2b . . 123.1(5) yes
Sn2' O1' Sn2b . . 103.6(4) yes
C2' C1' Sn1' . . 117.9(9) no
C3' C2' C1' . . 115.0(10) no
C2' C3' C4' . . 113.0(10) no
C6' C5' Sn1' . . 118.0(10) no
C5' C6' C7' . . 110.0(10) no
C8' C7' C6' . . 110(2) no
C10' C9' Sn2' . . 118.0(10) no
C9' C10' C11' . . 117.0(10) no
C10' C11' C12' . . 115.0(10) no
C14' C13' Sn2' . . 122.0(10) no
C13' C14' C15' . . 110.0(10) no
C16' C15' C14' . . 110.0(10) no
C17b O2b Sn1b . 2_656 136.4(5) no
C17b O2b Sn1' . . 134.6(5) no
C17b O2b Sn2' . . 127.0(5) no
Sn1' O2b Sn2' . . 90.1(2) no
N1b O4b Sn1b . 2_656 122.2(3) no
N1b O4b Sn1' . . 115.8(3) no
C23b O5b Sn1' . . 135.2(5) no
C23b O5b Sn2b . . 121.4(5) no
C23b O5b Sn2' . 2_656 128.2(5) no
Sn1' O5b Sn2' . 2_656 96.6(2) no
N2b O7b Sn1' . . 125.1(3) no
O3b C17b O2b . . 127.2(8) no
O3b C17b C18b . . 114.6(7) no
O2b C17b C18b . . 118.1(8) no
O4b N1b C18b . . 121.8(4) no
O4b N1b C22b . . 118.2(4) no
C18b N1b C22b . . 120.0 no
C19b C18b N1b . . 120.0 no
C19b C18b C17b . . 120.1(4) no
N1b C18b C17b . . 119.9(4) no
C20b C19b C18b . . 120.0 no
C19b C20b C21b . . 120.0 no
C20b C21b C22b . . 120.0 no
C21b C22b N1b . . 120.0 no
O6b C23b O5b . . 126.4(8) no
O6b C23b C24b . . 117.9(8) no
O5b C23b C24b . . 115.4(9) no
O7b N2b C24b . . 121.7(4) no
O7b N2b C28b . . 118.3(4) no
C24b N2b C28b . . 120.0 no
C25b C24b N2b . . 120.0 no
C25b C24b C23b . . 118.8(4) no
N2b C24b C23b . . 121.1(5) no
C24b C25b C26b . . 120.0 no
C27b C26b C25b . . 120.0 no
C26b C27b C28b . . 120.0 no
C27b C28b N2b . . 120.0 no

loop_
_geom_bond_atom_site_label_1
_geom_bond_atom_site_label_2
_geom_bond_site_symmetry_2
_geom_bond_distance
_geom_bond_publ_flag
Sn1a C1a . 2.128(8) yes
Sn1a C5a . 2.119(8) yes
Sn1a O1a . 2.102(4) yes
Sn1a O2a . 2.184(5) yes
Sn1a O4a . 2.336(5) yes
Sn1a O5a . 2.468(5) yes
Sn1a O7a . 2.506(4) yes
Sn2a C9a . 2.085(7) yes
Sn2a C13a . 2.142(9) yes
Sn2a O1a . 2.025(4) yes
Sn2a O1a 2_565 2.093(4) yes
Sn2a O2a 2_565 3.083(5) yes
Sn2a O5a . 2.360(4) yes
O2a C17a . 1.268(9) no
O3a C17a . 1.227(8) no
O4a N1a . 1.296(6) no
O5a C23a . 1.280(7) no
O6a C23a . 1.214(8) no
O7a N2a . 1.314(5) no
C1a C2a . 1.501(8) no
C2a C3a . 1.537(8) no
C3a C4a . 1.510(9) no
C5a C6a . 1.531(7) no
C6a C7a . 1.528(8) no
C7a C8a . 1.526(8) no
C9a C10a . 1.500(8) no
C10a C11a . 1.551(8) no
C11a C12a . 1.529(8) no
C13a C14a . 1.496(9) no
C14a C15a . 1.514(9) no
C15a C16a . 1.506(9) no
C17a C18a . 1.528(8) no
N1a C18a . 1.39 no
N1a C22a . 1.39 no
C18a C19a . 1.39 no
C19a C20a . 1.39 no
C20a C21a . 1.39 no
C21a C22a . 1.39 no
C23a C24a . 1.511(7) no
N2a C24a . 1.39 no
N2a C28a . 1.39 no
C24a C25a . 1.39 no
C25a C26a . 1.39 no
C26a C27a . 1.39 no
C27a C28a . 1.39 no
Sn1b C1b . 2.08(2) yes
Sn1b C5b . 2.110(10) yes
Sn1b O1b . 2.086(9) yes
Sn1b O2b 2_656 2.097(6) yes
Sn1b O4b 2_656 2.311(5) yes
Sn1b O5b 2_656 2.571(7) yes
Sn1b O7b 2_656 2.593(5) yes
Sn2b C9b . 2.19(2) yes
Sn2b C13b . 2.08(2) yes
Sn2b O1b . 2.100(10) yes
Sn2b O1' . 2.040(10) yes
Sn2b O2b 2_656 2.895(5) yes
Sn2b O5b . 2.407(5) yes
C1b C2b . 1.480(10) no
C2b C3b . 1.516(9) no
C3b C4b . 1.510(10) no
C5b C6b . 1.520(10) no
C6b C7b . 1.510(10) no
C7b C8b . 1.510(10) no
C9b C10b . 1.540(10) no
C10b C11b . 1.542(9) no
C11b C12b . 1.550(10) no
C13b C14b . 1.530(10) no
C14b C15b . 1.520(10) no
C15b C16b . 1.510(10) no
Sn1' C1' . 2.030(10) yes
Sn1' C5' . 2.12(2) yes
Sn1' O1' . 2.089(9) yes
Sn1' O2b . 2.390(7) yes
Sn1' O4b . 2.507(5) yes
Sn1' O5b . 2.273(6) yes
Sn1' O7b . 2.369(5) yes
Sn2' C9' . 2.10(2) yes
Sn2' C13' . 2.12(2) yes
Sn2' O1' . 2.088(9) yes
Sn2' O1b . 2.050(10) yes
Sn2' O2b . 2.950(6) yes
Sn2' O5b 2_656 2.454(6) yes
C1' C2' . 1.531(9) no
C2' C3' . 1.515(9) no
C3' C4' . 1.530(10) no
C5' C6' . 1.530(10) no
C6' C7' . 1.540(10) no
C7' C8' . 1.540(10) no
C9' C10' . 1.512(9) no
C10' C11' . 1.516(9) no
C11' C12' . 1.530(10) no
C13' C14' . 1.520(10) no
C14' C15' . 1.530(10) no
C15' C16' . 1.520(10) no
O2b C17b . 1.270(10) no
O3b C17b . 1.200(10) no
O4b N1b . 1.301(6) no
O5b C23b . 1.330(10) no
O6b C23b . 1.200(10) no
O7b N2b . 1.306(6) no
C17b C18b . 1.511(8) no
N1b C18b . 1.39 no
N1b C22b . 1.39 no
C18b C19b . 1.39 no
C19b C20b . 1.39 no
C20b C21b . 1.39 no
C21b C22b . 1.39 no
C23b C24b . 1.490(10) no
N2b C24b . 1.39 no
N2b C28b . 1.39 no
C24b C25b . 1.39 no
C25b C26b . 1.39 no
C26b C27b . 1.39 no
C27b C28b . 1.39 no
O7a O8a . 2.97(2) no
